data_7055108
loop_
_publ_author_name
'Bathula, Chandramohan'
'Dangi, Poonam'
'Hati, Santanu'
'Agarwal, Rahul'
'Munshi, Parthapratim'
'Singh, Ashutosh'
'Singh, Shailja'
'Sen, Subhabrata'

_publ_section_title
;
 Diverse synthesis of natural product inspired fused and
 spiro-heterocyclic scaffolds via ring distortion and ring construction
 strategies
;
_journal_issue 12
_journal_name_full 'New J. Chem.'
_journal_page_first 9281
_journal_paper_doi 10.1039/C5NJ01858G
_journal_volume 39
_journal_year 2015
_chemical_absolute_configuration unk
_chemical_formula_moiety 'C16 H18 N2 O2'
_chemical_formula_sum 'C16 H18 N2 O2'
_chemical_formula_weight 270.32
_chemical_name_common indozolidinoindolones
_chemical_name_systematic
(5R,11bS)-5-(hydroxymethyl)-11b-methyl-5,6,11,11b-tetrahydro-1H-indolizino[8,7-b]indol-3(2H)-one
_space_group_crystal_system orthorhombic
_space_group_IT_number 19
_space_group_name_Hall 'P 2ac 2ab'
_space_group_name_H-M_alt 'P 21 21 21'
_symmetry_space_group_name_Hall 'P 2ac 2ab'
_symmetry_space_group_name_H-M 'P 21 21 21'
_atom_sites_solution_hydrogens mixed
_audit_creation_method SHELXL-2013
_audit_update_record
;
2015-09-09 deposited with the CCDC.
2015-09-16 downloaded from the CCDC.
;
_cell_angle_alpha 90
_cell_angle_beta 90
_cell_angle_gamma 90
_cell_formula_units_Z 4
_cell_length_a 9.821(8)
_cell_length_b 11.174(8)
_cell_length_c 12.954(10)
_cell_measurement_reflns_used 12024
_cell_measurement_temperature 296(2)
_cell_measurement_theta_max 27.387
_cell_measurement_theta_min 2.407
_cell_volume 1421.6(19)
_computing_data_collection 'SAINT v7.68A (Bruker, 2009)'
_computing_molecular_graphics 'Bruker SHELXTL'
_computing_publication_material 'Bruker SHELXTL'
_computing_structure_refinement 'SHELXL-2014/7 (Sheldrick, 2014)'
_computing_structure_solution 'SHELXS-2014/7 (Sheldrick, 2014)'
_diffrn_ambient_temperature 296(2)
_diffrn_measured_fraction_theta_full 1.000
_diffrn_measured_fraction_theta_max 0.978
_diffrn_measurement_device_type 'Bruker APEX-II CCD'
_diffrn_measurement_method '/f and /w scans'
_diffrn_radiation_type MoK\a
_diffrn_radiation_wavelength 0.71073
_diffrn_reflns_av_R_equivalents 0.0536
_diffrn_reflns_av_unetI/netI 0.0453
_diffrn_reflns_laue_measured_fraction_full 1.000
_diffrn_reflns_laue_measured_fraction_max 0.978
_diffrn_reflns_limit_h_max 12
_diffrn_reflns_limit_h_min -9
_diffrn_reflns_limit_k_max 14
_diffrn_reflns_limit_k_min -14
_diffrn_reflns_limit_l_max 16
_diffrn_reflns_limit_l_min -13
_diffrn_reflns_number 12024
_diffrn_reflns_point_group_measured_fraction_full 0.997
_diffrn_reflns_point_group_measured_fraction_max 0.949
_diffrn_reflns_theta_full 25.242
_diffrn_reflns_theta_max 27.387
_diffrn_reflns_theta_min 2.407
_diffrn_source 'fine focus sealed tube'
_exptl_absorpt_coefficient_mu 0.084
_exptl_absorpt_correction_type none
_exptl_crystal_colour colorless
_exptl_crystal_density_diffrn 1.263
_exptl_crystal_description block
_exptl_crystal_F_000 576
_exptl_crystal_size_max 0.25
_exptl_crystal_size_mid 0.15
_exptl_crystal_size_min 0.15
_refine_diff_density_max 0.160
_refine_diff_density_min -0.192
_refine_diff_density_rms 0.053
_refine_ls_abs_structure_details
;
 Flack x determined using 835 quotients [(I+)-(I-)]/[(I+)+(I-)]
 (Parsons and Flack (2004), Acta Cryst. A60, s61).
;
_refine_ls_abs_structure_Flack 1.7(9)
_refine_ls_extinction_method none
_refine_ls_goodness_of_fit_ref 1.055
_refine_ls_hydrogen_treatment mixed
_refine_ls_matrix_type full
_refine_ls_number_parameters 189
_refine_ls_number_reflns 3079
_refine_ls_number_restraints 0
_refine_ls_restrained_S_all 1.055
_refine_ls_R_factor_all 0.0598
_refine_ls_R_factor_gt 0.0423
_refine_ls_shift/su_max 0.000
_refine_ls_shift/su_mean 0.000
_refine_ls_structure_factor_coef Fsqd
_refine_ls_weighting_details 'w=1/[\s^2^(Fo^2^)+(0.0484P)^2^+0.0216P] where P=(Fo^2^+2Fc^2^)/3'
_refine_ls_weighting_scheme calc
_refine_ls_wR_factor_gt 0.0925
_refine_ls_wR_factor_ref 0.1024
_reflns_Friedel_coverage 0.691
_reflns_friedel_fraction_full 0.994
_reflns_friedel_fraction_max 0.911
_reflns_number_gt 2375
_reflns_number_total 3079
_reflns_threshold_expression 'I > 2\s(I)'
_cod_data_source_file c5nj01858g3.cif
_cod_data_source_block shelx
_cod_depositor_comments
;
The following automatic conversions were performed:

'_chemical_absolute_configuration' value 'Unk' changed to 'unk'
according to
/usr/data/users/saulius/crontab/automatic-downloads/rss-feeds/RSC/lib/dictionaries/cif_core.dic
dictionary named 'cif_core.dic' version 2.4.2 from 2011-04-26.

'_exptl_absorpt_correction_type' value 'None' changed to 'none'
according to
/usr/data/users/saulius/crontab/automatic-downloads/rss-feeds/RSC/lib/dictionaries/cif_core.dic
dictionary named 'cif_core.dic' version 2.4.2 from 2011-04-26.

Automatic conversion script
Id: cif_fix_values 3271 2015-04-21 07:52:19Z andrius 

 Adding full bibliography for 7055107--7055109.cif.
;
_cod_original_cell_volume 1421.5(19)
_cod_database_code 7055108
_audit_block_doi 10.5517/cc14g2pc
_shelx_space_group_comment
;
The symmetry employed for this shelxl refinement is uniquely defined
by the following loop, which should always be used as a source of
symmetry information in preference to the above space-group names.
They are only intended as comments.
;
_shelxl_version_number 2013-4

loop_
_space_group_symop_operation_xyz
'x, y, z'
'x+1/2, -y+1/2, -z'
'-x, y+1/2, -z+1/2'
'-x+1/2, -y, z+1/2'

loop_
_atom_site_label
_atom_site_type_symbol
_atom_site_fract_x
_atom_site_fract_y
_atom_site_fract_z
_atom_site_U_iso_or_equiv
_atom_site_adp_type
_atom_site_occupancy
_atom_site_site_symmetry_order
_atom_site_calc_flag
_atom_site_refinement_flags_posn
_atom_site_refinement_flags_adp
C1 C 0.5846(4) 0.4488(2) -0.04204(19) 0.0606(8) Uani 1 1 d . .
H1 H 0.5160 0.4813 -0.0829 0.073 Uiso 1 1 calc R U
C2 C 0.7168(4) 0.4456(3) -0.0772(2) 0.0744(10) Uani 1 1 d . .
H2 H 0.7376 0.4776 -0.1416 0.089 Uiso 1 1 calc R U
C3 C 0.8209(4) 0.3942(3) -0.0167(3) 0.0718(9) Uani 1 1 d . .
H3 H 0.9087 0.3898 -0.0435 0.086 Uiso 1 1 calc R U
C4 C 0.7964(3) 0.3504(2) 0.0810(2) 0.0556(7) Uani 1 1 d . .
H4 H 0.8660 0.3184 0.1210 0.067 Uiso 1 1 calc R U
C5 C 0.6622(2) 0.3560(2) 0.11768(19) 0.0426(6) Uani 1 1 d . .
C6 C 0.5542(3) 0.4022(2) 0.05699(18) 0.0438(6) Uani 1 1 d . .
C7 C 0.4317(3) 0.3918(2) 0.11852(17) 0.0389(5) Uani 1 1 d . .
C8 C 0.4695(2) 0.34296(19) 0.21139(17) 0.0358(5) Uani 1 1 d . .
C9 C 0.3779(2) 0.3183(2) 0.30200(17) 0.0381(5) Uani 1 1 d . .
C10 C 0.2074(2) 0.44844(19) 0.19397(19) 0.0422(6) Uani 1 1 d . .
H10 H 0.1100 0.4464 0.1777 0.051 Uiso 1 1 calc R U
C11 C 0.2875(3) 0.4254(2) 0.09353(18) 0.0473(6) Uani 1 1 d . .
H11A H 0.2447 0.3613 0.0549 0.057 Uiso 1 1 calc R U
H11B H 0.2867 0.4969 0.0510 0.057 Uiso 1 1 calc R U
C12 C 0.3593(3) 0.1838(2) 0.3280(2) 0.0534(7) Uani 1 1 d . .
H12A H 0.3755 0.1342 0.2677 0.064 Uiso 1 1 calc R U
H12B H 0.4206 0.1593 0.3828 0.064 Uiso 1 1 calc R U
C13 C 0.2106(3) 0.1756(2) 0.3629(3) 0.0659(8) Uani 1 1 d . .
H13A H 0.1719 0.0983 0.3456 0.079 Uiso 1 1 calc R U
H13B H 0.2026 0.1883 0.4367 0.079 Uiso 1 1 calc R U
C14 C 0.1409(3) 0.2749(2) 0.3035(2) 0.0521(7) Uani 1 1 d . .
C15 C 0.2405(2) 0.57109(18) 0.24046(19) 0.0426(6) Uani 1 1 d . .
H15A H 0.1854 0.5836 0.3017 0.051 Uiso 1 1 calc R U
H15B H 0.3355 0.5731 0.2609 0.051 Uiso 1 1 calc R U
C16 C 0.4234(3) 0.3857(3) 0.40025(19) 0.0544(7) Uani 1 1 d . .
H16A H 0.3625 0.3670 0.4559 0.082 Uiso 1 1 calc R U
H16B H 0.4218 0.4703 0.3875 0.082 Uiso 1 1 calc R U
H16C H 0.5141 0.3616 0.4184 0.082 Uiso 1 1 calc R U
N1 N 0.23622(18) 0.35256(15) 0.27007(15) 0.0412(5) Uani 1 1 d . .
N2 N 0.60911(19) 0.32255(17) 0.21283(15) 0.0415(5) Uani 1 1 d . .
O1 O 0.01676(19) 0.28604(18) 0.28806(19) 0.0722(6) Uani 1 1 d . .
O2 O 0.21485(19) 0.66508(14) 0.16799(13) 0.0473(4) Uani 1 1 d . .
H2N H 0.656(3) 0.288(2) 0.266(2) 0.049(7) Uiso 1 1 d . .
H1O H 0.134(3) 0.692(3) 0.174(2) 0.067(10) Uiso 1 1 d . .

loop_
_atom_site_aniso_label
_atom_site_aniso_U_11
_atom_site_aniso_U_22
_atom_site_aniso_U_33
_atom_site_aniso_U_23
_atom_site_aniso_U_13
_atom_site_aniso_U_12
C1 0.088(2) 0.0502(16) 0.0437(14) -0.0022(12) 0.0049(16) -0.0021(15)
C2 0.104(3) 0.0615(19) 0.0578(18) -0.0025(14) 0.033(2) -0.0170(19)
C3 0.075(2) 0.0527(17) 0.088(2) -0.0121(16) 0.037(2) -0.0166(16)
C4 0.0498(16) 0.0407(14) 0.0763(18) -0.0069(13) 0.0155(14) -0.0064(12)
C5 0.0429(14) 0.0328(11) 0.0520(14) -0.0046(10) 0.0052(12) -0.0027(11)
C6 0.0553(16) 0.0314(12) 0.0448(12) -0.0054(9) 0.0035(13) -0.0020(11)
C7 0.0426(14) 0.0326(11) 0.0416(12) -0.0042(9) -0.0035(11) 0.0038(11)
C8 0.0317(12) 0.0318(11) 0.0438(12) -0.0029(9) -0.0033(10) 0.0042(10)
C9 0.0343(12) 0.0350(12) 0.0451(12) 0.0036(10) -0.0016(10) 0.0037(10)
C10 0.0299(12) 0.0332(11) 0.0635(15) 0.0011(11) -0.0084(12) 0.0009(10)
C11 0.0512(16) 0.0408(13) 0.0498(14) -0.0030(10) -0.0167(12) 0.0084(12)
C12 0.0579(17) 0.0387(13) 0.0636(16) 0.0120(12) 0.0029(13) 0.0077(13)
C13 0.0615(19) 0.0458(15) 0.090(2) 0.0169(14) 0.0139(17) -0.0051(15)
C14 0.0402(16) 0.0407(13) 0.0754(18) 0.0003(12) 0.0044(14) -0.0071(12)
C15 0.0375(14) 0.0312(11) 0.0592(14) 0.0005(10) 0.0000(11) 0.0033(10)
C16 0.0466(16) 0.0672(18) 0.0494(14) -0.0046(13) -0.0009(13) 0.0030(14)
N1 0.0300(10) 0.0310(9) 0.0628(11) 0.0029(9) -0.0020(9) -0.0030(9)
N2 0.0352(12) 0.0422(11) 0.0472(11) 0.0058(9) -0.0006(10) 0.0039(9)
O1 0.0363(11) 0.0612(13) 0.1190(18) 0.0073(12) 0.0027(11) -0.0150(9)
O2 0.0379(10) 0.0347(9) 0.0692(11) 0.0053(8) -0.0029(9) 0.0068(8)

loop_
_atom_type_symbol
_atom_type_description
_atom_type_scat_dispersion_real
_atom_type_scat_dispersion_imag
_atom_type_scat_source
C C 0.0033 0.0016 'International Tables Vol C Tables 4.2.6.8 and 6.1.1.4'
H H 0.0000 0.0000 'International Tables Vol C Tables 4.2.6.8 and 6.1.1.4'
N N 0.0061 0.0033 'International Tables Vol C Tables 4.2.6.8 and 6.1.1.4'
O O 0.0106 0.0060 'International Tables Vol C Tables 4.2.6.8 and 6.1.1.4'

loop_
_geom_angle_atom_site_label_1
_geom_angle_atom_site_label_2
_geom_angle_atom_site_label_3
_geom_angle
C2 C1 C6 119.3(3)
C2 C1 H1 120.3
C6 C1 H1 120.3
C1 C2 C3 120.7(3)
C1 C2 H2 119.7
C3 C2 H2 119.7
C4 C3 C2 121.9(3)
C4 C3 H3 119.1
C2 C3 H3 119.1
C3 C4 C5 117.4(3)
C3 C4 H4 121.3
C5 C4 H4 121.3
N2 C5 C4 129.9(2)
N2 C5 C6 108.0(2)
C4 C5 C6 122.1(2)
C1 C6 C5 118.5(3)
C1 C6 C7 134.7(3)
C5 C6 C7 106.7(2)
C8 C7 C6 106.8(2)
C8 C7 C11 123.0(2)
C6 C7 C11 130.2(2)
C7 C8 N2 110.1(2)
C7 C8 C9 126.5(2)
N2 C8 C9 123.3(2)
N1 C9 C8 107.03(18)
N1 C9 C16 111.77(19)
C8 C9 C16 112.4(2)
N1 C9 C12 101.40(18)
C8 C9 C12 114.64(19)
C16 C9 C12 109.1(2)
N1 C10 C15 110.14(19)
N1 C10 C11 110.03(19)
C15 C10 C11 111.9(2)
N1 C10 H10 108.2
C15 C10 H10 108.2
C11 C10 H10 108.2
C7 C11 C10 109.97(19)
C7 C11 H11A 109.7
C10 C11 H11A 109.7
C7 C11 H11B 109.7
C10 C11 H11B 109.7
H11A C11 H11B 108.2
C13 C12 C9 103.5(2)
C13 C12 H12A 111.1
C9 C12 H12A 111.1
C13 C12 H12B 111.1
C9 C12 H12B 111.1
H12A C12 H12B 109.0
C14 C13 C12 103.7(2)
C14 C13 H13A 111.0
C12 C13 H13A 111.0
C14 C13 H13B 111.0
C12 C13 H13B 111.0
H13A C13 H13B 109.0
O1 C14 N1 124.5(2)
O1 C14 C13 126.8(2)
N1 C14 C13 108.8(2)
O2 C15 C10 111.17(19)
O2 C15 H15A 109.4
C10 C15 H15A 109.4
O2 C15 H15B 109.4
C10 C15 H15B 109.4
H15A C15 H15B 108.0
C9 C16 H16A 109.5
C9 C16 H16B 109.5
H16A C16 H16B 109.5
C9 C16 H16C 109.5
H16A C16 H16C 109.5
H16B C16 H16C 109.5
C14 N1 C10 123.1(2)
C14 N1 C9 113.03(19)
C10 N1 C9 122.98(17)
C5 N2 C8 108.3(2)
C5 N2 H2N 126.4(16)
C8 N2 H2N 125.2(16)
C15 O2 H1O 111.5(19)

loop_
_geom_bond_atom_site_label_1
_geom_bond_atom_site_label_2
_geom_bond_distance
C1 C2 1.376(5)
C1 C6 1.417(4)
C1 H1 0.9300
C2 C3 1.411(5)
C2 H2 0.9300
C3 C4 1.378(4)
C3 H3 0.9300
C4 C5 1.402(4)
C4 H4 0.9300
C5 N2 1.390(3)
C5 C6 1.418(4)
C6 C7 1.447(4)
C7 C8 1.372(3)
C7 C11 1.500(4)
C8 N2 1.390(3)
C8 C9 1.504(3)
C9 N1 1.501(3)
C9 C16 1.545(3)
C9 C12 1.551(4)
C10 N1 1.483(3)
C10 C15 1.532(3)
C10 C11 1.543(4)
C10 H10 0.9800
C11 H11A 0.9700
C11 H11B 0.9700
C12 C13 1.532(4)
C12 H12A 0.9700
C12 H12B 0.9700
C13 C14 1.513(4)
C13 H13A 0.9700
C13 H13B 0.9700
C14 O1 1.242(3)
C14 N1 1.348(3)
C15 O2 1.431(3)
C15 H15A 0.9700
C15 H15B 0.9700
C16 H16A 0.9600
C16 H16B 0.9600
C16 H16C 0.9600
N2 H2N 0.92(3)
O2 H1O 0.86(3)

loop_
_geom_torsion_atom_site_label_1
_geom_torsion_atom_site_label_2
_geom_torsion_atom_site_label_3
_geom_torsion_atom_site_label_4
_geom_torsion
C6 C1 C2 C3 1.3(4)
C1 C2 C3 C4 -2.9(4)
C2 C3 C4 C5 1.5(4)
C3 C4 C5 N2 -177.8(2)
C3 C4 C5 C6 1.4(4)
C2 C1 C6 C5 1.4(4)
C2 C1 C6 C7 179.0(3)
N2 C5 C6 C1 176.5(2)
C4 C5 C6 C1 -2.9(3)
N2 C5 C6 C7 -1.7(2)
C4 C5 C6 C7 178.9(2)
C1 C6 C7 C8 -177.0(3)
C5 C6 C7 C8 0.8(2)
C1 C6 C7 C11 2.8(4)
C5 C6 C7 C11 -179.4(2)
C6 C7 C8 N2 0.5(2)
C11 C7 C8 N2 -179.3(2)
C6 C7 C8 C9 178.1(2)
C11 C7 C8 C9 -1.7(3)
C7 C8 C9 N1 2.3(3)
N2 C8 C9 N1 179.65(19)
C7 C8 C9 C16 -120.8(2)
N2 C8 C9 C16 56.6(3)
C7 C8 C9 C12 113.9(3)
N2 C8 C9 C12 -68.8(3)
C8 C7 C11 C10 23.9(3)
C6 C7 C11 C10 -155.8(2)
N1 C10 C11 C7 -45.3(2)
C15 C10 C11 C7 77.5(2)
N1 C9 C12 C13 -29.0(3)
C8 C9 C12 C13 -143.9(2)
C16 C9 C12 C13 89.1(3)
C9 C12 C13 C14 29.4(3)
C12 C13 C14 O1 162.3(3)
C12 C13 C14 N1 -18.7(3)
N1 C10 C15 O2 179.37(18)
C11 C10 C15 O2 56.7(3)
O1 C14 N1 C10 -12.1(4)
C13 C14 N1 C10 168.8(2)
O1 C14 N1 C9 178.6(3)
C13 C14 N1 C9 -0.5(3)
C15 C10 N1 C14 121.4(2)
C11 C10 N1 C14 -114.8(2)
C15 C10 N1 C9 -70.4(3)
C11 C10 N1 C9 53.4(3)
C8 C9 N1 C14 139.5(2)
C16 C9 N1 C14 -97.1(2)
C12 C9 N1 C14 19.1(3)
C8 C9 N1 C10 -29.8(3)
C16 C9 N1 C10 93.6(3)
C12 C9 N1 C10 -150.3(2)
C4 C5 N2 C8 -178.7(2)
C6 C5 N2 C8 2.0(2)
C7 C8 N2 C5 -1.6(2)
C9 C8 N2 C5 -179.3(2)
